data_7127101
loop_
_publ_author_name
'Ding, Kui'
'Shan, Tong'
'Xu, Jinqiu'
'Li, Mengyang'
'Wang, Yan'
'Zhang, Yi'
'Xie, Ziyi'
'Ma, Zaifei'
'Liu, Feng'
'Zhong, Hongliang'

_publ_section_title
;
 A perylene diimide-containing acceptor enables high fill factor in
 organic solar cells.
;
_journal_issue 77
_journal_name_full 'Chemical communications (Cambridge, England)'
_journal_page_first 11433
_journal_page_last 11436
_journal_paper_doi 10.1039/d0cc04297h
_journal_volume 56
_journal_year 2020
_chemical_formula_moiety 'C168 H198 F4 N6 O6 S4'
_chemical_formula_sum 'C168 H198 F4 N6 O6 S4'
_chemical_formula_weight 2601.55
_space_group_crystal_system monoclinic
_space_group_IT_number 14
_space_group_name_Hall '-P 2ybc'
_space_group_name_H-M_alt 'P 1 21/c 1'
_atom_sites_solution_hydrogens geom
_audit_creation_method SHELXL-2018/3
_audit_update_record
;
2020-02-29 deposited with the CCDC.	2020-08-14 downloaded from the CCDC.
;
_cell_angle_alpha 90
_cell_angle_beta 108.557(4)
_cell_angle_gamma 90
_cell_formula_units_Z 2
_cell_length_a 12.9840(9)
_cell_length_b 33.1749(19)
_cell_length_c 18.4890(11)
_cell_measurement_reflns_used 7696
_cell_measurement_temperature 299(2)
_cell_measurement_theta_max 57.85
_cell_measurement_theta_min 2.66
_cell_volume 7549.9(8)
_computing_structure_refinement 'SHELXL-2018/3 (Sheldrick, 2018)'
_computing_structure_solution 'SHELXT 2014/5 (Sheldrick, 2014)'
_diffrn_ambient_temperature 299(2)
_diffrn_measured_fraction_theta_full 0.954
_diffrn_measured_fraction_theta_max 0.954
_diffrn_measurement_device_type 'Bruker D8 venture'
_diffrn_measurement_method '\f and \w scans'
_diffrn_radiation_type CuK\a
_diffrn_radiation_wavelength 1.54178
_diffrn_reflns_av_R_equivalents 0.0999
_diffrn_reflns_av_unetI/netI 0.0888
_diffrn_reflns_Laue_measured_fraction_full 0.954
_diffrn_reflns_Laue_measured_fraction_max 0.954
_diffrn_reflns_limit_h_max 13
_diffrn_reflns_limit_h_min -14
_diffrn_reflns_limit_k_max 37
_diffrn_reflns_limit_k_min -32
_diffrn_reflns_limit_l_max 21
_diffrn_reflns_limit_l_min -21
_diffrn_reflns_number 46088
_diffrn_reflns_point_group_measured_fraction_full 0.954
_diffrn_reflns_point_group_measured_fraction_max 0.954
_diffrn_reflns_theta_full 61.165
_diffrn_reflns_theta_max 61.165
_diffrn_reflns_theta_min 2.664
_exptl_absorpt_coefficient_mu 1.059
_exptl_crystal_colour black
_exptl_crystal_density_diffrn 1.144
_exptl_crystal_description block
_exptl_crystal_F_000 2792
_exptl_crystal_size_max 0.200
_exptl_crystal_size_mid 0.180
_exptl_crystal_size_min 0.160
_exptl_transmission_factor_max 0.7526
_exptl_transmission_factor_min 0.2861
_refine_diff_density_max 0.714
_refine_diff_density_min -0.397
_refine_diff_density_rms 0.071
_refine_ls_extinction_method none
_refine_ls_goodness_of_fit_ref 1.144
_refine_ls_hydrogen_treatment constr
_refine_ls_matrix_type full
_refine_ls_number_parameters 833
_refine_ls_number_reflns 11070
_refine_ls_number_restraints 8
_refine_ls_restrained_S_all 1.148
_refine_ls_R_factor_all 0.2007
_refine_ls_R_factor_gt 0.1197
_refine_ls_shift/su_max 0.022
_refine_ls_shift/su_mean 0.001
_refine_ls_structure_factor_coef Fsqd
_refine_ls_weighting_details 'w=1/[\s^2^(Fo^2^)+(0.2000P)^2^] where P=(Fo^2^+2Fc^2^)/3'
_refine_ls_weighting_scheme calc
_refine_ls_wR_factor_gt 0.3223
_refine_ls_wR_factor_ref 0.3958
_reflns_Friedel_coverage 0.000
_reflns_number_gt 4598
_reflns_number_total 11070
_reflns_threshold_expression 'I > 2\s(I)'
_cod_data_source_file d0cc04297h2.cif
_cod_data_source_block a_a
_cod_depositor_comments 'Adding full bibliography for 7127101.cif.'
_cod_original_sg_symbol_H-M 'P 21/c'
_cod_database_code 7127101
_shelx_shelxl_version_number 2018/3
_shelx_space_group_comment
;
The symmetry employed for this shelxl refinement is uniquely defined
by the following loop, which should always be used as a source of
symmetry information in preference to the above space-group names.
They are only intended as comments.
;
_shelx_estimated_absorpt_t_min 0.816
_shelx_estimated_absorpt_t_max 0.849

loop_
_space_group_symop_operation_xyz
'x, y, z'
'-x, y+1/2, -z+1/2'
'-x, -y, -z'
'x, -y-1/2, z-1/2'

loop_
_atom_site_label
_atom_site_type_symbol
_atom_site_fract_x
_atom_site_fract_y
_atom_site_fract_z
_atom_site_U_iso_or_equiv
_atom_site_adp_type
_atom_site_occupancy
_atom_site_site_symmetry_order
_atom_site_calc_flag
_atom_site_refinement_flags_posn
_atom_site_refinement_flags_adp
_atom_site_refinement_flags_occupancy
_atom_site_disorder_assembly
_atom_site_disorder_group
S1 S 0.44572(11) 0.16084(3) 0.51573(6) 0.1078(4) Uani 1 1 d . . . . .
C1 C 0.3539(4) -0.02275(11) 0.6400(2) 0.0926(13) Uani 1 1 d . . . . .
F1 F 0.9112(3) 0.43913(12) -0.02714(19) 0.1753(13) Uani 1 1 d . . . . .
O1 O 0.2648(3) -0.04623(9) 0.72424(17) 0.1282(10) Uani 1 1 d . . . . .
N1 N 0.2675(3) 0.02186(10) 0.71041(18) 0.1033(11) Uani 1 1 d . . . . .
S2 S 0.62203(11) 0.34193(3) 0.25322(6) 0.1093(4) Uani 1 1 d . . . . .
C2 C 0.3822(4) -0.06143(11) 0.6233(2) 0.0990(14) Uani 1 1 d . . . . .
H2 H 0.363261 -0.083326 0.647753 0.119 Uiso 1 1 calc R U . . .
N2 N 0.5756(5) 0.52404(14) 0.3075(3) 0.1470(17) Uani 1 1 d . . . . .
F2 F 0.8813(3) 0.51669(11) -0.00902(18) 0.1622(12) Uani 1 1 d . . . . .
O2 O 0.2713(3) 0.08991(8) 0.69205(16) 0.1229(10) Uani 1 1 d . . . . .
O3 O 0.7226(3) 0.37352(9) 0.16071(19) 0.1384(12) Uani 1 1 d . . . . .
C3 C 0.4378(4) -0.06845(11) 0.5714(2) 0.0903(13) Uani 1 1 d . . . . .
N3 N 0.7276(4) 0.58365(13) 0.1643(3) 0.1547(19) Uani 1 1 d . . . . .
C9 C 0.2934(4) -0.01710(12) 0.6939(2) 0.0963(13) Uani 1 1 d . . . . .
C8 C 0.2978(4) 0.05625(12) 0.6762(2) 0.1031(14) Uani 1 1 d . . . . .
C7 C 0.3588(4) 0.05023(11) 0.6229(2) 0.0895(13) Uani 1 1 d . . . . .
C6 C 0.3854(4) 0.01095(11) 0.6051(2) 0.0876(12) Uani 1 1 d . . . . .
C5 C 0.4436(4) 0.00494(11) 0.5532(2) 0.0859(12) Uani 1 1 d . . . . .
C4 C 0.4681(4) -0.03472(11) 0.5354(2) 0.0868(12) Uani 1 1 d . . . . .
C00X C 0.4756(4) 0.33211(12) 0.4102(3) 0.1121(14) Uani 1 1 d . . . . .
C10 C 0.4742(4) 0.03939(11) 0.5180(2) 0.0871(13) Uani 1 1 d . . . . .
C11 C 0.4460(4) 0.07865(11) 0.5361(2) 0.0892(12) Uani 1 1 d . . . . .
C12 C 0.3878(4) 0.08274(12) 0.5886(2) 0.0972(14) Uani 1 1 d . . . . .
H12 H 0.368798 0.108406 0.600141 0.117 Uiso 1 1 calc R U . . .
C13 C 0.4774(4) 0.11169(11) 0.5002(2) 0.0917(13) Uani 1 1 d . . . . .
C14 C 0.5327(4) 0.10859(11) 0.4462(2) 0.0887(13) Uani 1 1 d . . . . .
C15 C 0.5483(4) 0.14771(11) 0.4177(2) 0.0928(13) Uani 1 1 d . . . . .
C16 C 0.5057(4) 0.17721(12) 0.4510(2) 0.0958(13) Uani 1 1 d . . . . .
C17 C 0.5128(4) 0.21681(12) 0.4207(2) 0.1005(13) Uani 1 1 d . . . . .
C18 C 0.5664(4) 0.21182(12) 0.3655(2) 0.0961(13) Uani 1 1 d . . . . .
C19 C 0.5955(4) 0.16704(11) 0.3588(2) 0.0878(12) Uani 1 1 d . . . . .
C20 C 0.4815(4) 0.25434(12) 0.4394(2) 0.1094(14) Uani 1 1 d . . . . .
H20 H 0.447915 0.257215 0.476594 0.131 Uiso 1 1 calc R U . . .
C21 C 0.5024(4) 0.28730(12) 0.4004(3) 0.1078(15) Uani 1 1 d . . . . .
C22 C 0.5536(4) 0.28240(12) 0.3448(2) 0.0973(13) Uani 1 1 d . . . . .
C23 C 0.5859(4) 0.24468(11) 0.3264(2) 0.1043(14) Uani 1 1 d . . . . .
H23 H 0.619378 0.241858 0.289048 0.125 Uiso 1 1 calc R U . . .
C24 C 0.5632(4) 0.32266(13) 0.3157(2) 0.1095(15) Uani 1 1 d . . . . .
C25 C 0.5195(4) 0.35121(13) 0.3517(3) 0.1086(15) Uani 1 1 d . . . . .
C26 C 0.5332(4) 0.38996(12) 0.3285(2) 0.1049(14) Uani 1 1 d . . . . .
H26 H 0.507438 0.412874 0.346079 0.126 Uiso 1 1 calc R U . . .
C27 C 0.5907(4) 0.39091(12) 0.2748(2) 0.1032(15) Uani 1 1 d . . . . .
C28 C 0.6194(4) 0.42767(13) 0.2477(2) 0.1010(15) Uani 1 1 d . . . . .
H28 H 0.593980 0.449925 0.267548 0.121 Uiso 1 1 calc R U . . .
C29 C 0.6745(4) 0.43826(12) 0.2002(2) 0.1058(15) Uani 1 1 d . . . . .
C30 C 0.7242(5) 0.41047(15) 0.1601(3) 0.1146(17) Uani 1 1 d . . . . .
C31 C 0.7755(5) 0.43503(14) 0.1131(3) 0.1095(16) Uani 1 1 d . . . . .
C32 C 0.7591(4) 0.47524(14) 0.1240(2) 0.1066(16) Uani 1 1 d . . . . .
C33 C 0.6998(4) 0.47916(13) 0.1806(2) 0.1056(16) Uani 1 1 d . . . . .
C34 C 0.8282(5) 0.42159(17) 0.0644(3) 0.1258(19) Uani 1 1 d . . . . .
H34 H 0.838139 0.394181 0.058458 0.151 Uiso 1 1 calc R U . . .
C35 C 0.8665(5) 0.45003(19) 0.0241(3) 0.131(2) Uani 1 1 d . . . . .
C36 C 0.8462(5) 0.49056(18) 0.0342(3) 0.1309(19) Uani 1 1 d . . . . .
C37 C 0.7960(4) 0.50446(16) 0.0841(3) 0.1200(17) Uani 1 1 d . . . . .
H37 H 0.786976 0.531856 0.090931 0.144 Uiso 1 1 calc R U . . .
C38 C 0.6212(5) 0.51929(14) 0.2640(3) 0.1244(19) Uani 1 1 d . . . . .
C39 C 0.6740(5) 0.51524(13) 0.2084(3) 0.1114(17) Uani 1 1 d . . . . .
C40 C 0.7058(5) 0.55339(14) 0.1844(3) 0.1232(19) Uani 1 1 d . . . . .
C41 C 0.2073(4) 0.02718(13) 0.7656(2) 0.0966(13) Uani 1 1 d . . . . .
H41 H 0.195252 -0.000026 0.781894 0.116 Uiso 1 1 calc R U . . .
C42 C 0.2766(4) 0.04878(14) 0.8372(2) 0.1063(15) Uani 1 1 d . . . . .
H42A H 0.300970 0.074182 0.822441 0.128 Uiso 1 1 calc R U . . .
H42B H 0.231430 0.054891 0.868738 0.128 Uiso 1 1 calc R U . . .
C43 C 0.3748(5) 0.02537(16) 0.8846(3) 0.1208(18) Uani 1 1 d . . . . .
H43A H 0.420526 0.043135 0.923277 0.145 Uiso 1 1 calc R U . . .
H43B H 0.416278 0.016930 0.851954 0.145 Uiso 1 1 calc R U . . .
C44 C 0.3476(5) -0.01187(17) 0.9239(3) 0.132(2) Uani 1 1 d . . . . .
H44A H 0.296562 -0.028425 0.885739 0.159 Uiso 1 1 calc R U . . .
H44B H 0.413367 -0.027525 0.945263 0.159 Uiso 1 1 calc R U . . .
C45 C 0.3002(5) -0.00289(18) 0.9859(3) 0.148(2) Uani 1 1 d . . . . .
H45A H 0.233604 0.012290 0.964469 0.178 Uiso 1 1 calc R U . . .
H45B H 0.350613 0.013991 1.023778 0.178 Uiso 1 1 calc R U . . .
C46 C 0.2758(6) -0.0400(2) 1.0247(4) 0.182(3) Uani 1 1 d . . . . .
H46A H 0.199238 -0.045404 1.006241 0.274 Uiso 1 1 calc R U . . .
H46B H 0.298108 -0.035635 1.078830 0.274 Uiso 1 1 calc R U . . .
H46C H 0.314643 -0.062614 1.013789 0.274 Uiso 1 1 calc R U . . .
C47 C 0.0948(4) 0.04523(16) 0.7289(3) 0.1175(17) Uani 1 1 d . . . . .
H47A H 0.103017 0.072685 0.713595 0.141 Uiso 1 1 calc R U . . .
H47B H 0.058094 0.030044 0.683104 0.141 Uiso 1 1 calc R U . . .
C48 C 0.0235(5) 0.04563(19) 0.7797(3) 0.133(2) Uani 1 1 d . . . . .
H48A H -0.044817 0.058562 0.752287 0.160 Uiso 1 1 calc R U . . .
H48B H 0.058558 0.061902 0.824301 0.160 Uiso 1 1 calc R U . . .
C49 C -0.0006(5) 0.00442(19) 0.8059(3) 0.141(2) Uani 1 1 d . . . . .
H49A H 0.067348 -0.009660 0.829341 0.169 Uiso 1 1 calc R U . . .
H49B H -0.042357 -0.011081 0.761829 0.169 Uiso 1 1 calc R U . . .
C50 C -0.0635(5) 0.0067(2) 0.8627(3) 0.162(3) Uani 1 1 d . . . . .
H50A H -0.022991 0.022983 0.906013 0.194 Uiso 1 1 calc R U . . .
H50B H -0.132664 0.019874 0.838697 0.194 Uiso 1 1 calc R U . . .
C51 C -0.0829(7) -0.0332(3) 0.8897(4) 0.218(3) Uani 1 1 d . . . . .
H51A H -0.126749 -0.048846 0.847491 0.327 Uiso 1 1 calc R U . . .
H51B H -0.119978 -0.030281 0.926846 0.327 Uiso 1 1 calc R U . . .
H51C H -0.014703 -0.046557 0.912634 0.327 Uiso 1 1 calc R U . . .
C52 C 0.5436(4) 0.15297(13) 0.2771(2) 0.1102(15) Uani 1 1 d . . . . .
H52A H 0.569153 0.170139 0.243944 0.132 Uiso 1 1 calc R U . . .
H52B H 0.568556 0.125816 0.272655 0.132 Uiso 1 1 calc R U . . .
C53 C 0.4229(5) 0.15303(17) 0.2493(3) 0.134(2) Uani 1 1 d . . . . .
H53A H 0.397396 0.179746 0.256473 0.161 Uiso 1 1 calc R U . . .
H53B H 0.396877 0.134426 0.280081 0.161 Uiso 1 1 calc R U . . .
C54 C 0.3744(5) 0.14137(19) 0.1663(3) 0.146(2) Uani 1 1 d . . . . .
H54A H 0.402864 0.159261 0.135776 0.175 Uiso 1 1 calc R U . . .
H54B H 0.397493 0.114214 0.159605 0.175 Uiso 1 1 calc R U . . .
C55 C 0.2528(6) 0.1430(2) 0.1370(3) 0.170(3) Uani 1 1 d . . . . .
H55A H 0.231147 0.169964 0.146499 0.204 Uiso 1 1 calc R U . . .
H55B H 0.225855 0.124708 0.167805 0.204 Uiso 1 1 calc R U . . .
C56 C 0.1943(7) 0.1332(2) 0.0544(4) 0.199(3) Uani 1 1 d . . . . .
H56A H 0.211494 0.105498 0.046093 0.239 Uiso 1 1 calc R U . . .
H56B H 0.225550 0.149991 0.023826 0.239 Uiso 1 1 calc R U . . .
C57 C 0.0683(7) 0.1379(3) 0.0217(4) 0.222(4) Uani 1 1 d . . . . .
H57A H 0.038267 0.122277 0.054614 0.266 Uiso 1 1 calc R U . . .
H57B H 0.052401 0.165924 0.028612 0.266 Uiso 1 1 calc R U . . .
C58 C 0.0063(9) 0.1274(3) -0.0557(5) 0.252(5) Uani 1 1 d . . . . .
H58A H 0.016547 0.098909 -0.062618 0.303 Uiso 1 1 calc R U . . .
H58B H 0.037099 0.141896 -0.089609 0.303 Uiso 1 1 calc R U . . .
C59 C -0.1125(9) 0.1356(5) -0.0808(8) 0.324(8) Uani 1 1 d . . . . .
H59A H -0.126490 0.158857 -0.054497 0.486 Uiso 1 1 calc R U . . .
H59B H -0.149765 0.112710 -0.069346 0.486 Uiso 1 1 calc R U . . .
H59C H -0.137806 0.140498 -0.134790 0.486 Uiso 1 1 calc R U . . .
C60 C 0.3528(5) 0.33715(14) 0.3914(3) 0.1287(17) Uani 1 1 d . . . . .
H60A H 0.330702 0.322094 0.428965 0.154 Uiso 1 1 calc R U . . .
H60B H 0.338429 0.365374 0.398000 0.154 Uiso 1 1 calc R U . . .
C61 C 0.2824(5) 0.32471(18) 0.3153(4) 0.157(2) Uani 1 1 d . . . . .
H61A H 0.304025 0.298084 0.303934 0.189 Uiso 1 1 calc R U . . .
H61B H 0.292307 0.343228 0.277436 0.189 Uiso 1 1 calc R U . . .
C62 C 0.1657(7) 0.3239(3) 0.3096(6) 0.226(4) Uani 1 1 d D . . . .
H62A H 0.162342 0.314542 0.358531 0.272 Uiso 1 1 calc R U . . .
H62B H 0.140947 0.351656 0.304340 0.272 Uiso 1 1 calc R U . . .
C63 C 0.0899(8) 0.3021(4) 0.2546(6) 0.337(6) Uani 1 1 d D . . . .
H63A H 0.122700 0.276464 0.249488 0.404 Uiso 1 1 calc R U . . .
H63B H 0.076589 0.316292 0.206582 0.404 Uiso 1 1 calc R U . . .
C64 C -0.0226(8) 0.2931(4) 0.2645(6) 0.302(6) Uani 1 1 d . . . . .
H64A H -0.012363 0.274301 0.306399 0.362 Uiso 1 1 calc R U . . .
H64B H -0.051391 0.317915 0.278266 0.362 Uiso 1 1 calc R U . . .
C65 C -0.0948(8) 0.2779(3) 0.2027(5) 0.251(4) Uani 1 1 d . . . . .
H65A H -0.061234 0.255326 0.185546 0.301 Uiso 1 1 calc R U . . .
H65B H -0.110383 0.298241 0.162997 0.301 Uiso 1 1 calc R U . . .
C66 C -0.2011(6) 0.2637(2) 0.2098(4) 0.185(3) Uani 1 1 d . . . . .
H66A H -0.190862 0.237115 0.232652 0.223 Uiso 1 1 calc R U . . .
H66B H -0.222072 0.281715 0.244035 0.223 Uiso 1 1 calc R U . . .
C67 C -0.2883(9) 0.2620(3) 0.1383(5) 0.239(5) Uani 1 1 d . . . . .
H67A H -0.318176 0.288462 0.124973 0.359 Uiso 1 1 calc R U . . .
H67B H -0.343909 0.244145 0.143154 0.359 Uiso 1 1 calc R U . . .
H67C H -0.260827 0.252194 0.099102 0.359 Uiso 1 1 calc R U . . .
C68 C 0.7209(4) 0.16394(14) 0.3821(3) 0.1182(17) Uani 1 1 d . . . . .
H68A H 0.740006 0.135774 0.380290 0.142 Uiso 1 1 calc R U . . .
H68B H 0.744498 0.178097 0.344288 0.142 Uiso 1 1 calc R U . . .
C69 C 0.7840(5) 0.18026(19) 0.4597(4) 0.143(2) Uani 1 1 d . . . . .
H69A H 0.758451 0.207294 0.464544 0.171 Uiso 1 1 calc R U . . .
H69B H 0.768967 0.163649 0.498388 0.171 Uiso 1 1 calc R U . . .
C70 C 0.9002(7) 0.1816(3) 0.4744(7) 0.235(5) Uani 1 1 d . . . . .
H70A H 0.932034 0.163112 0.516212 0.282 Uiso 1 1 calc R U . . .
H70B H 0.913351 0.170111 0.429832 0.282 Uiso 1 1 calc R U . . .
C71 C 0.9576(8) 0.2151(4) 0.4906(8) 0.431(7) Uani 1 1 d . . . . .
H71A H 0.955853 0.223717 0.540333 0.518 Uiso 1 1 calc R U . . .
H71B H 0.917565 0.235184 0.454376 0.518 Uiso 1 1 calc R U . . .
C72 C 1.0700(9) 0.2182(4) 0.4926(8) 0.402(7) Uani 1 1 d . . . . .
H72A H 1.092471 0.191653 0.481679 0.482 Uiso 1 1 calc R U . . .
H72B H 1.071365 0.235580 0.450654 0.482 Uiso 1 1 calc R U . . .
C73 C 1.1466(7) 0.2319(4) 0.5557(6) 0.271(5) Uani 1 1 d D . . . .
H73A H 1.147946 0.213179 0.596328 0.326 Uiso 1 1 calc R U . . .
H73B H 1.120005 0.257274 0.568665 0.326 Uiso 1 1 calc R U . . .
C74 C 1.2621(7) 0.2388(3) 0.5605(5) 0.234(4) Uani 1 1 d D . . . .
H74A H 1.280529 0.219430 0.527291 0.281 Uiso 1 1 calc R U . . .
H74B H 1.267055 0.265379 0.540173 0.281 Uiso 1 1 calc R U . . .
C75 C 0.5326(5) 0.34690(13) 0.4902(3) 0.1261(17) Uani 1 1 d . . . . .
H75A H 0.504281 0.331838 0.524686 0.151 Uiso 1 1 calc R U . . .
H75B H 0.512577 0.374891 0.492925 0.151 Uiso 1 1 calc R U . . .
C76 C 0.6556(5) 0.34422(16) 0.5201(3) 0.132(2) Uani 1 1 d . . . . .
H76A H 0.677413 0.316704 0.514806 0.159 Uiso 1 1 calc R U . . .
H76B H 0.685681 0.361312 0.489258 0.159 Uiso 1 1 calc R U . . .
C77 C 0.7011(6) 0.3565(2) 0.6009(3) 0.154(3) Uani 1 1 d . . . . .
H77A H 0.673327 0.338633 0.631768 0.185 Uiso 1 1 calc R U . . .
H77B H 0.676144 0.383550 0.606387 0.185 Uiso 1 1 calc R U . . .
C78 C 0.8213(7) 0.3560(2) 0.6303(3) 0.182(3) Uani 1 1 d D . . . .
H78A H 0.848964 0.374864 0.600952 0.219 Uiso 1 1 calc R U . . .
H78B H 0.846325 0.329285 0.622258 0.219 Uiso 1 1 calc R U . . .
C79 C 0.8688(7) 0.3665(3) 0.7143(4) 0.225(4) Uani 1 1 d D . . . .
H79A H 0.853517 0.394584 0.721540 0.269 Uiso 1 1 calc R U . . .
H79B H 0.833987 0.350210 0.743361 0.269 Uiso 1 1 calc R U . . .
C84 C 0.9857(7) 0.3600(4) 0.7433(6) 0.301(6) Uiso 1 1 d D . . . .
H84A H 1.017660 0.379656 0.718018 0.361 Uiso 1 1 calc R U . . .
H84B H 0.998380 0.333784 0.724392 0.361 Uiso 1 1 calc DR U . . .
C83 C 1.3403(9) 0.2361(4) 0.6319(6) 0.248(5) Uiso 1 1 d . . . . .
H83A H 1.321599 0.253938 0.666672 0.372 Uiso 1 1 calc R U . . .
H83B H 1.409728 0.243728 0.627961 0.372 Uiso 1 1 calc R U . . .
H83C H 1.343813 0.208959 0.650262 0.372 Uiso 1 1 calc R U . . .
C81 C 1.1192(10) 0.3234(4) 0.8087(9) 0.541(16) Uiso 1 1 d D . . . .
H81A H 1.181777 0.318029 0.852129 0.812 Uiso 1 1 calc R U . . .
H81B H 1.142126 0.329723 0.765472 0.812 Uiso 1 1 calc DR U . . .
H81C H 1.073068 0.300121 0.797518 0.812 Uiso 1 1 calc DR U . . .
C80 C 1.0535(14) 0.3610(5) 0.8270(8) 0.540(16) Uiso 1 1 d D . . . .
H80A H 1.013227 0.354827 0.861746 0.648 Uiso 1 1 calc R U . . .
H80B H 1.096574 0.385285 0.842362 0.648 Uiso 1 1 calc R U . . .

loop_
_atom_site_aniso_label
_atom_site_aniso_U_11
_atom_site_aniso_U_22
_atom_site_aniso_U_33
_atom_site_aniso_U_23
_atom_site_aniso_U_13
_atom_site_aniso_U_12
S1 0.1803(10) 0.0506(5) 0.1136(6) 0.0039(4) 0.0767(5) 0.0026(6)
C1 0.144(3) 0.057(2) 0.088(2) -0.0018(17) 0.0536(19) 0.003(2)
F1 0.236(3) 0.160(3) 0.168(2) -0.012(2) 0.1177(17) -0.040(2)
O1 0.218(3) 0.0617(16) 0.1429(18) 0.0013(14) 0.1105(15) -0.0006(17)
N1 0.167(3) 0.0574(17) 0.1029(18) -0.0024(15) 0.0681(16) -0.0010(18)
S2 0.1729(10) 0.0568(5) 0.1155(7) 0.0061(5) 0.0701(6) -0.0026(6)
C2 0.157(4) 0.0499(19) 0.101(2) 0.0007(17) 0.056(2) 0.009(2)
N2 0.212(4) 0.084(3) 0.166(3) -0.005(2) 0.089(3) -0.009(3)
F2 0.191(3) 0.137(2) 0.172(2) 0.0532(17) 0.0768(17) -0.016(2)
O2 0.204(3) 0.0579(15) 0.1378(18) 0.0048(14) 0.0986(15) 0.0142(17)
O3 0.222(3) 0.0662(18) 0.156(2) 0.0044(16) 0.1016(18) -0.011(2)
C3 0.129(3) 0.059(2) 0.091(2) 0.0016(17) 0.0473(19) -0.002(2)
N3 0.188(4) 0.076(2) 0.207(4) 0.024(3) 0.074(3) -0.010(3)
C9 0.146(3) 0.061(2) 0.096(2) 0.0000(18) 0.0588(19) -0.005(2)
C8 0.163(4) 0.061(2) 0.103(2) 0.0022(19) 0.068(2) 0.001(2)
C7 0.135(3) 0.054(2) 0.086(2) 0.0048(16) 0.0436(19) 0.003(2)
C6 0.125(3) 0.0518(19) 0.094(2) -0.0017(16) 0.0450(19) -0.0007(19)
C5 0.124(3) 0.0553(19) 0.084(2) 0.0023(16) 0.0400(19) -0.002(2)
C4 0.133(3) 0.0549(19) 0.083(2) -0.0009(16) 0.0486(18) -0.0037(19)
C00X 0.176(4) 0.051(2) 0.140(3) 0.0113(19) 0.092(2) 0.007(2)
C10 0.128(3) 0.0520(19) 0.082(2) 0.0030(16) 0.0350(19) -0.004(2)
C11 0.139(3) 0.0509(18) 0.091(2) -0.0014(16) 0.0551(18) -0.0025(19)
C12 0.154(4) 0.054(2) 0.090(2) 0.0023(17) 0.048(2) 0.001(2)
C13 0.139(3) 0.0526(19) 0.089(2) 0.0021(17) 0.044(2) -0.001(2)
C14 0.134(3) 0.0515(19) 0.088(2) 0.0001(16) 0.0445(19) 0.001(2)
C15 0.141(3) 0.0547(19) 0.092(2) 0.0014(17) 0.0504(19) -0.003(2)
C16 0.142(3) 0.054(2) 0.106(2) 0.0004(18) 0.0598(19) -0.002(2)
C17 0.153(3) 0.056(2) 0.112(2) 0.0054(18) 0.070(2) -0.001(2)
C18 0.141(3) 0.054(2) 0.107(2) 0.0086(18) 0.060(2) 0.005(2)
C19 0.125(3) 0.0513(19) 0.102(2) 0.0002(16) 0.0578(18) 0.0017(18)
C20 0.174(4) 0.055(2) 0.124(3) -0.001(2) 0.082(2) 0.002(2)
C21 0.165(4) 0.055(2) 0.118(3) 0.008(2) 0.066(2) 0.000(2)
C22 0.137(3) 0.065(2) 0.105(2) 0.0114(18) 0.059(2) 0.001(2)
C23 0.167(4) 0.0476(19) 0.115(2) 0.0049(18) 0.067(2) -0.003(2)
C24 0.170(4) 0.061(2) 0.109(3) 0.008(2) 0.062(2) 0.001(3)
C25 0.161(4) 0.062(2) 0.117(3) 0.012(2) 0.065(2) 0.005(2)
C26 0.153(3) 0.057(2) 0.121(3) 0.0032(19) 0.067(2) -0.002(2)
C27 0.155(4) 0.056(2) 0.106(3) 0.0094(19) 0.052(2) -0.003(2)
C28 0.144(4) 0.064(2) 0.101(2) 0.0097(19) 0.047(2) -0.001(2)
C29 0.163(4) 0.059(2) 0.102(2) 0.0084(19) 0.052(2) -0.006(2)
C30 0.157(4) 0.085(3) 0.106(3) 0.012(2) 0.048(2) -0.011(3)
C31 0.144(4) 0.080(3) 0.104(3) 0.000(2) 0.038(3) -0.015(3)
C32 0.125(4) 0.089(3) 0.097(3) 0.019(2) 0.024(2) -0.006(3)
C33 0.145(4) 0.067(2) 0.102(3) 0.012(2) 0.036(2) -0.011(2)
C34 0.162(4) 0.098(3) 0.126(3) -0.001(3) 0.059(3) -0.011(3)
C35 0.162(5) 0.124(4) 0.114(3) -0.001(3) 0.052(3) -0.022(4)
C36 0.145(4) 0.128(4) 0.119(3) 0.034(3) 0.041(3) -0.027(3)
C37 0.146(4) 0.094(3) 0.125(3) 0.027(2) 0.050(3) -0.012(3)
C38 0.184(5) 0.057(2) 0.139(3) 0.012(2) 0.061(3) 0.005(3)
C39 0.147(4) 0.063(2) 0.117(3) 0.014(2) 0.032(3) -0.012(3)
C40 0.150(4) 0.064(3) 0.154(4) 0.016(3) 0.046(3) -0.010(3)
C41 0.134(3) 0.070(2) 0.102(2) -0.0013(19) 0.0589(19) 0.001(2)
C42 0.152(4) 0.079(3) 0.101(2) -0.001(2) 0.060(2) -0.004(3)
C43 0.159(4) 0.103(3) 0.107(3) -0.001(3) 0.051(3) -0.015(3)
C44 0.169(5) 0.107(4) 0.118(3) 0.024(3) 0.042(3) 0.018(3)
C45 0.204(5) 0.121(4) 0.142(3) 0.018(3) 0.086(3) -0.022(4)
C46 0.253(7) 0.146(5) 0.164(4) 0.047(4) 0.089(4) -0.012(5)
C47 0.153(4) 0.104(3) 0.109(3) 0.005(2) 0.061(2) 0.005(3)
C48 0.149(4) 0.132(4) 0.132(3) 0.004(3) 0.063(3) 0.011(4)
C49 0.152(4) 0.135(5) 0.146(4) 0.016(3) 0.062(3) 0.001(4)
C50 0.184(5) 0.166(6) 0.159(4) 0.023(4) 0.088(3) -0.006(4)
C51 0.241(7) 0.213(8) 0.243(5) 0.089(5) 0.137(4) 0.015(6)
C52 0.175(4) 0.065(2) 0.107(3) 0.005(2) 0.068(2) -0.002(3)
C53 0.216(5) 0.100(3) 0.101(3) -0.002(2) 0.071(3) -0.023(3)
C54 0.204(6) 0.108(4) 0.132(4) 0.009(3) 0.063(3) -0.022(4)
C55 0.245(7) 0.148(5) 0.117(4) -0.004(4) 0.060(4) -0.051(5)
C56 0.303(9) 0.145(5) 0.148(5) 0.002(4) 0.070(5) -0.076(5)
C57 0.257(8) 0.242(9) 0.156(6) -0.011(6) 0.053(5) -0.105(7)
C58 0.378(12) 0.232(11) 0.172(6) -0.011(7) 0.124(6) -0.020(10)
C59 0.211(11) 0.41(2) 0.328(13) 0.085(13) 0.049(10) -0.043(11)
C60 0.197(4) 0.066(3) 0.159(3) 0.011(2) 0.108(2) 0.007(3)
C61 0.188(5) 0.078(3) 0.227(5) 0.009(4) 0.097(4) 0.009(3)
C62 0.200(7) 0.147(6) 0.356(10) -0.026(7) 0.122(6) 0.025(5)
C63 0.196(8) 0.470(17) 0.363(10) -0.231(10) 0.117(7) -0.083(10)
C64 0.169(8) 0.412(15) 0.328(9) -0.195(8) 0.085(6) -0.040(8)
C65 0.308(8) 0.208(9) 0.310(7) -0.081(7) 0.201(5) -0.067(7)
C66 0.221(6) 0.139(6) 0.231(6) -0.026(5) 0.121(4) -0.006(5)
C67 0.363(12) 0.135(6) 0.215(7) -0.013(6) 0.086(7) 0.021(8)
C68 0.156(4) 0.066(2) 0.146(3) 0.011(2) 0.067(3) 0.001(3)
C69 0.130(5) 0.111(4) 0.177(5) -0.003(4) 0.034(4) -0.014(4)
C70 0.174(7) 0.150(7) 0.384(12) 0.000(8) 0.093(7) -0.008(6)
C71 0.268(8) 0.401(13) 0.740(16) -0.339(11) 0.322(7) -0.199(8)
C72 0.250(8) 0.534(16) 0.473(13) -0.297(11) 0.189(8) -0.237(8)
C73 0.265(8) 0.234(11) 0.377(10) -0.056(9) 0.189(6) -0.005(8)
C74 0.245(8) 0.212(8) 0.251(8) -0.070(6) 0.088(6) 0.035(7)
C75 0.229(4) 0.053(2) 0.129(3) -0.004(2) 0.103(2) 0.001(3)
C76 0.206(5) 0.084(3) 0.122(3) -0.007(3) 0.072(3) -0.004(3)
C77 0.227(6) 0.105(4) 0.142(4) 0.004(3) 0.075(4) -0.004(4)
C78 0.267(7) 0.147(6) 0.149(4) -0.004(4) 0.088(4) -0.036(5)
C79 0.308(10) 0.204(9) 0.169(6) 0.012(6) 0.086(6) -0.013(8)

loop_
_atom_type_symbol
_atom_type_description
_atom_type_scat_dispersion_real
_atom_type_scat_dispersion_imag
_atom_type_scat_source
C C 0.0181 0.0091 'International Tables Vol C Tables 4.2.6.8 and 6.1.1.4'
H H 0.0000 0.0000 'International Tables Vol C Tables 4.2.6.8 and 6.1.1.4'
F F 0.0727 0.0534 'International Tables Vol C Tables 4.2.6.8 and 6.1.1.4'
N N 0.0311 0.0180 'International Tables Vol C Tables 4.2.6.8 and 6.1.1.4'
O O 0.0492 0.0322 'International Tables Vol C Tables 4.2.6.8 and 6.1.1.4'
S S 0.3331 0.5567 'International Tables Vol C Tables 4.2.6.8 and 6.1.1.4'

loop_
_geom_angle_atom_site_label_1
_geom_angle_atom_site_label_2
_geom_angle_atom_site_label_3
_geom_angle
_geom_angle_site_symmetry_1
_geom_angle_site_symmetry_3
_geom_angle_publ_flag
C16 S1 C13 89.9(2) . . ?
C2 C1 C6 119.4(4) . . ?
C2 C1 C9 120.3(4) . . ?
C6 C1 C9 120.3(4) . . ?
C9 N1 C8 121.9(4) . . ?
C9 N1 C41 118.6(3) . . ?
C8 N1 C41 119.5(3) . . ?
C24 S2 C27 90.4(2) . . ?
C3 C2 C1 122.5(4) . . ?
C3 C2 H2 118.7 . . ?
C1 C2 H2 118.7 . . ?
C2 C3 C4 118.2(4) . . ?
C2 C3 C14 122.7(4) . 3_656 ?
C4 C3 C14 119.1(4) . 3_656 ?
O1 C9 N1 119.9(4) . . ?
O1 C9 C1 120.9(4) . . ?
N1 C9 C1 119.1(4) . . ?
O2 C8 N1 119.0(4) . . ?
O2 C8 C7 122.5(4) . . ?
N1 C8 C7 118.5(4) . . ?
C12 C7 C6 119.8(4) . . ?
C12 C7 C8 119.7(4) . . ?
C6 C7 C8 120.5(4) . . ?
C5 C6 C1 119.5(3) . . ?
C5 C6 C7 120.8(4) . . ?
C1 C6 C7 119.7(4) . . ?
C6 C5 C4 119.8(4) . . ?
C6 C5 C10 118.8(4) . . ?
C4 C5 C10 121.4(4) . . ?
C5 C4 C3 120.5(4) . . ?
C5 C4 C10 117.9(4) . 3_656 ?
C3 C4 C10 121.6(4) . 3_656 ?
C75 C00X C25 112.7(4) . . ?
C75 C00X C60 109.8(4) . . ?
C25 C00X C60 113.2(4) . . ?
C75 C00X C21 111.6(4) . . ?
C25 C00X C21 99.7(4) . . ?
C60 C00X C21 109.6(4) . . ?
C11 C10 C4 119.6(4) . 3_656 ?
C11 C10 C5 119.7(4) . . ?
C4 C10 C5 120.7(4) 3_656 . ?
C13 C11 C12 123.1(4) . . ?
C13 C11 C10 118.0(4) . . ?
C12 C11 C10 118.9(4) . . ?
C7 C12 C11 122.1(4) . . ?
C7 C12 H12 119.0 . . ?
C11 C12 H12 119.0 . . ?
C11 C13 C14 124.5(4) . . ?
C11 C13 S1 122.5(3) . . ?
C14 C13 S1 112.9(3) . . ?
C13 C14 C15 111.0(3) . . ?
C13 C14 C3 117.2(4) . 3_656 ?
C15 C14 C3 131.8(4) . 3_656 ?
C16 C15 C14 110.9(4) . . ?
C16 C15 C19 109.2(3) . . ?
C14 C15 C19 139.9(4) . . ?
C15 C16 C17 113.1(4) . . ?
C15 C16 S1 115.4(3) . . ?
C17 C16 S1 131.3(3) . . ?
C20 C17 C18 122.3(4) . . ?
C20 C17 C16 131.3(4) . . ?
C18 C17 C16 106.3(4) . . ?
C23 C18 C17 120.1(4) . . ?
C23 C18 C19 128.9(4) . . ?
C17 C18 C19 111.0(3) . . ?
C52 C19 C18 109.4(3) . . ?
C52 C19 C15 115.0(3) . . ?
C18 C19 C15 100.4(3) . . ?
C52 C19 C68 110.6(4) . . ?
C18 C19 C68 107.6(3) . . ?
C15 C19 C68 113.1(3) . . ?
C21 C20 C17 117.3(4) . . ?
C21 C20 H20 121.3 . . ?
C17 C20 H20 121.3 . . ?
C20 C21 C22 120.5(4) . . ?
C20 C21 C00X 127.6(4) . . ?
C22 C21 C00X 111.9(4) . . ?
C23 C22 C21 122.2(4) . . ?
C23 C22 C24 131.5(4) . . ?
C21 C22 C24 106.3(4) . . ?
C18 C23 C22 117.5(4) . . ?
C18 C23 H23 121.2 . . ?
C22 C23 H23 121.2 . . ?
C25 C24 C22 110.7(4) . . ?
C25 C24 S2 114.4(3) . . ?
C22 C24 S2 134.8(4) . . ?
C24 C25 C26 112.0(4) . . ?
C24 C25 C00X 111.4(4) . . ?
C26 C25 C00X 136.5(4) . . ?
C25 C26 C27 112.6(4) . . ?
C25 C26 H26 123.7 . . ?
C27 C26 H26 123.7 . . ?
C28 C27 C26 121.6(4) . . ?
C28 C27 S2 127.9(4) . . ?
C26 C27 S2 110.5(3) . . ?
C29 C28 C27 135.4(5) . . ?
C29 C28 H28 112.3 . . ?
C27 C28 H28 112.3 . . ?
C28 C29 C30 125.6(4) . . ?
C28 C29 C33 127.5(5) . . ?
C30 C29 C33 106.9(4) . . ?
O3 C30 C29 128.1(5) . . ?
O3 C30 C31 124.3(5) . . ?
C29 C30 C31 107.6(4) . . ?
C34 C31 C32 123.1(5) . . ?
C34 C31 C30 127.9(5) . . ?
C32 C31 C30 109.0(5) . . ?
C31 C32 C37 120.1(5) . . ?
C31 C32 C33 109.0(4) . . ?
C37 C32 C33 130.8(5) . . ?
C39 C33 C29 127.5(5) . . ?
C39 C33 C32 125.2(4) . . ?
C29 C33 C32 107.4(4) . . ?
C31 C34 C35 118.1(5) . . ?
C31 C34 H34 120.9 . . ?
C35 C34 H34 120.9 . . ?
F1 C35 C34 121.2(6) . . ?
F1 C35 C36 120.7(5) . . ?
C34 C35 C36 117.9(6) . . ?
F2 C36 C37 120.3(5) . . ?
F2 C36 C35 115.1(6) . . ?
C37 C36 C35 124.5(5) . . ?
C36 C37 C32 116.1(5) . . ?
C36 C37 H37 121.9 . . ?
C32 C37 H37 121.9 . . ?
N2 C38 C39 176.9(6) . . ?
C33 C39 C38 125.7(4) . . ?
C33 C39 C40 121.1(5) . . ?
C38 C39 C40 113.1(5) . . ?
N3 C40 C39 177.9(6) . . ?
N1 C41 C42 111.2(4) . . ?
N1 C41 C47 112.5(3) . . ?
C42 C41 C47 114.8(4) . . ?
N1 C41 H41 105.9 . . ?
C42 C41 H41 105.9 . . ?
C47 C41 H41 105.9 . . ?
C43 C42 C41 114.7(4) . . ?
C43 C42 H42A 108.6 . . ?
C41 C42 H42A 108.6 . . ?
C43 C42 H42B 108.6 . . ?
C41 C42 H42B 108.6 . . ?
H42A C42 H42B 107.6 . . ?
C42 C43 C44 114.2(5) . . ?
C42 C43 H43A 108.7 . . ?
C44 C43 H43A 108.7 . . ?
C42 C43 H43B 108.7 . . ?
C44 C43 H43B 108.7 . . ?
H43A C43 H43B 107.6 . . ?
C45 C44 C43 114.6(5) . . ?
C45 C44 H44A 108.6 . . ?
C43 C44 H44A 108.6 . . ?
C45 C44 H44B 108.6 . . ?
C43 C44 H44B 108.6 . . ?
H44A C44 H44B 107.6 . . ?
C44 C45 C46 113.7(6) . . ?
C44 C45 H45A 108.8 . . ?
C46 C45 H45A 108.8 . . ?
C44 C45 H45B 108.8 . . ?
C46 C45 H45B 108.8 . . ?
H45A C45 H45B 107.7 . . ?
C45 C46 H46A 109.5 . . ?
C45 C46 H46B 109.5 . . ?
H46A C46 H46B 109.5 . . ?
C45 C46 H46C 109.5 . . ?
H46A C46 H46C 109.5 . . ?
H46B C46 H46C 109.5 . . ?
C48 C47 C41 114.6(4) . . ?
C48 C47 H47A 108.6 . . ?
C41 C47 H47A 108.6 . . ?
C48 C47 H47B 108.6 . . ?
C41 C47 H47B 108.6 . . ?
H47A C47 H47B 107.6 . . ?
C47 C48 C49 114.8(5) . . ?
C47 C48 H48A 108.6 . . ?
C49 C48 H48A 108.6 . . ?
C47 C48 H48B 108.6 . . ?
C49 C48 H48B 108.6 . . ?
H48A C48 H48B 107.5 . . ?
C48 C49 C50 112.7(6) . . ?
C48 C49 H49A 109.1 . . ?
C50 C49 H49A 109.1 . . ?
C48 C49 H49B 109.1 . . ?
C50 C49 H49B 109.1 . . ?
H49A C49 H49B 107.8 . . ?
C51 C50 C49 112.2(7) . . ?
C51 C50 H50A 109.2 . . ?
C49 C50 H50A 109.2 . . ?
C51 C50 H50B 109.2 . . ?
C49 C50 H50B 109.2 . . ?
H50A C50 H50B 107.9 . . ?
C50 C51 H51A 109.5 . . ?
C50 C51 H51B 109.5 . . ?
H51A C51 H51B 109.5 . . ?
C50 C51 H51C 109.5 . . ?
H51A C51 H51C 109.5 . . ?
H51B C51 H51C 109.5 . . ?
C53 C52 C19 115.4(4) . . ?
C53 C52 H52A 108.4 . . ?
C19 C52 H52A 108.4 . . ?
C53 C52 H52B 108.4 . . ?
C19 C52 H52B 108.4 . . ?
H52A C52 H52B 107.5 . . ?
C52 C53 C54 113.8(5) . . ?
C52 C53 H53A 108.8 . . ?
C54 C53 H53A 108.8 . . ?
C52 C53 H53B 108.8 . . ?
C54 C53 H53B 108.8 . . ?
H53A C53 H53B 107.7 . . ?
C55 C54 C53 114.1(6) . . ?
C55 C54 H54A 108.7 . . ?
C53 C54 H54A 108.7 . . ?
C55 C54 H54B 108.7 . . ?
C53 C54 H54B 108.7 . . ?
H54A C54 H54B 107.6 . . ?
C54 C55 C56 119.4(7) . . ?
C54 C55 H55A 107.5 . . ?
C56 C55 H55A 107.5 . . ?
C54 C55 H55B 107.5 . . ?
C56 C55 H55B 107.5 . . ?
H55A C55 H55B 107.0 . . ?
C55 C56 C57 119.9(7) . . ?
C55 C56 H56A 107.3 . . ?
C57 C56 H56A 107.3 . . ?
C55 C56 H56B 107.3 . . ?
C57 C56 H56B 107.3 . . ?
H56A C56 H56B 106.9 . . ?
C58 C57 C56 123.0(9) . . ?
C58 C57 H57A 106.6 . . ?
C56 C57 H57A 106.6 . . ?
C58 C57 H57B 106.6 . . ?
C56 C57 H57B 106.6 . . ?
H57A C57 H57B 106.5 . . ?
C57 C58 C59 117.5(10) . . ?
C57 C58 H58A 107.9 . . ?
C59 C58 H58A 107.9 . . ?
C57 C58 H58B 107.9 . . ?
C59 C58 H58B 107.9 . . ?
H58A C58 H58B 107.2 . . ?
C58 C59 H59A 109.5 . . ?
C58 C59 H59B 109.5 . . ?
H59A C59 H59B 109.5 . . ?
C58 C59 H59C 109.5 . . ?
H59A C59 H59C 109.5 . . ?
H59B C59 H59C 109.5 . . ?
C61 C60 C00X 118.2(5) . . ?
C61 C60 H60A 107.8 . . ?
C00X C60 H60A 107.8 . . ?
C61 C60 H60B 107.8 . . ?
C00X C60 H60B 107.8 . . ?
H60A C60 H60B 107.1 . . ?
C60 C61 C62 112.4(6) . . ?
C60 C61 H61A 109.1 . . ?
C62 C61 H61A 109.1 . . ?
C60 C61 H61B 109.1 . . ?
C62 C61 H61B 109.1 . . ?
H61A C61 H61B 107.9 . . ?
C63 C62 C61 122.4(9) . . ?
C63 C62 H62A 106.7 . . ?
C61 C62 H62A 106.7 . . ?
C63 C62 H62B 106.7 . . ?
C61 C62 H62B 106.7 . . ?
H62A C62 H62B 106.6 . . ?
C62 C63 C64 119.4(10) . . ?
C62 C63 H63A 107.5 . . ?
C64 C63 H63A 107.5 . . ?
C62 C63 H63B 107.5 . . ?
C64 C63 H63B 107.5 . . ?
H63A C63 H63B 107.0 . . ?
C65 C64 C63 113.8(10) . . ?
C65 C64 H64A 108.8 . . ?
C63 C64 H64A 108.8 . . ?
C65 C64 H64B 108.8 . . ?
C63 C64 H64B 108.8 . . ?
H64A C64 H64B 107.7 . . ?
C64 C65 C66 117.5(9) . . ?
C64 C65 H65A 107.9 . . ?
C66 C65 H65A 107.9 . . ?
C64 C65 H65B 107.9 . . ?
C66 C65 H65B 107.9 . . ?
H65A C65 H65B 107.2 . . ?
C67 C66 C65 114.1(8) . . ?
C67 C66 H66A 108.7 . . ?
C65 C66 H66A 108.7 . . ?
C67 C66 H66B 108.7 . . ?
C65 C66 H66B 108.7 . . ?
H66A C66 H66B 107.6 . . ?
C66 C67 H67A 109.5 . . ?
C66 C67 H67B 109.5 . . ?
H67A C67 H67B 109.5 . . ?
C66 C67 H67C 109.5 . . ?
H67A C67 H67C 109.5 . . ?
H67B C67 H67C 109.5 . . ?
C69 C68 C19 116.4(5) . . ?
C69 C68 H68A 108.2 . . ?
C19 C68 H68A 108.2 . . ?
C69 C68 H68B 108.2 . . ?
C19 C68 H68B 108.2 . . ?
H68A C68 H68B 107.3 . . ?
C70 C69 C68 114.0(7) . . ?
C70 C69 H69A 108.7 . . ?
C68 C69 H69A 108.7 . . ?
C70 C69 H69B 108.8 . . ?
C68 C69 H69B 108.7 . . ?
H69A C69 H69B 107.6 . . ?
C71 C70 C69 123.2(9) . . ?
C71 C70 H70A 106.5 . . ?
C69 C70 H70A 106.5 . . ?
C71 C70 H70B 106.5 . . ?
C69 C70 H70B 106.5 . . ?
H70A C70 H70B 106.5 . . ?
C70 C71 C72 123.8(12) . . ?
C70 C71 H71A 106.4 . . ?
C72 C71 H71A 106.4 . . ?
C70 C71 H71B 106.4 . . ?
C72 C71 H71B 106.4 . . ?
H71A C71 H71B 106.5 . . ?
C73 C72 C71 120.3(12) . . ?
C73 C72 H72A 107.2 . . ?
C71 C72 H72A 107.2 . . ?
C73 C72 H72B 107.2 . . ?
C71 C72 H72B 107.2 . . ?
H72A C72 H72B 106.9 . . ?
C72 C73 C74 123.7(10) . . ?
C72 C73 H73A 106.4 . . ?
C74 C73 H73A 106.4 . . ?
C72 C73 H73B 106.4 . . ?
C74 C73 H73B 106.4 . . ?
H73A C73 H73B 106.5 . . ?
C83 C74 C73 117.8(10) . . ?
C83 C74 H74A 107.9 . . ?
C73 C74 H74A 107.9 . . ?
C83 C74 H74B 107.9 . . ?
C73 C74 H74B 107.9 . . ?
H74A C74 H74B 107.2 . . ?
C00X C75 C76 118.0(4) . . ?
C00X C75 H75A 107.8 . . ?
C76 C75 H75A 107.8 . . ?
C00X C75 H75B 107.8 . . ?
C76 C75 H75B 107.8 . . ?
H75A C75 H75B 107.2 . . ?
C77 C76 C75 112.9(5) . . ?
C77 C76 H76A 109.0 . . ?
C75 C76 H76A 109.0 . . ?
C77 C76 H76B 109.0 . . ?
C75 C76 H76B 109.0 . . ?
H76A C76 H76B 107.8 . . ?
C76 C77 C78 113.8(6) . . ?
C76 C77 H77A 108.8 . . ?
C78 C77 H77A 108.8 . . ?
C76 C77 H77B 108.8 . . ?
C78 C77 H77B 108.8 . . ?
H77A C77 H77B 107.7 . . ?
C77 C78 C79 114.3(7) . . ?
C77 C78 H78A 108.7 . . ?
C79 C78 H78A 108.7 . . ?
C77 C78 H78B 108.7 . . ?
C79 C78 H78B 108.7 . . ?
H78A C78 H78B 107.6 . . ?
C84 C79 C78 112.3(8) . . ?
C84 C79 H79A 109.2 . . ?
C78 C79 H79A 109.2 . . ?
C84 C79 H79B 109.2 . . ?
C78 C79 H79B 109.2 . . ?
H79A C79 H79B 107.9 . . ?
C79 C84 C80 124.8(11) . . ?
C79 C84 H84A 106.1 . . ?
C80 C84 H84A 106.1 . . ?
C79 C84 H84B 106.1 . . ?
C80 C84 H84B 106.1 . . ?
H84A C84 H84B 106.3 . . ?
C74 C83 H83A 109.5 . . ?
C74 C83 H83B 109.5 . . ?
H83A C83 H83B 109.5 . . ?
C74 C83 H83C 109.5 . . ?
H83A C83 H83C 109.5 . . ?
H83B C83 H83C 109.5 . . ?
C80 C81 H81A 109.5 . . ?
C80 C81 H81B 109.5 . . ?
H81A C81 H81B 109.5 . . ?
C80 C81 H81C 109.5 . . ?
H81A C81 H81C 109.5 . . ?
H81B C81 H81C 109.5 . . ?
C84 C80 C81 86.7(9) . . ?
C84 C80 H80A 114.2 . . ?
C81 C80 H80A 114.2 . . ?
C84 C80 H80B 114.2 . . ?
C81 C80 H80B 114.2 . . ?
H80A C80 H80B 111.4 . . ?

loop_
_geom_bond_atom_site_label_1
_geom_bond_atom_site_label_2
_geom_bond_distance
_geom_bond_site_symmetry_2
_geom_bond_publ_flag
S1 C16 1.711(5) . ?
S1 C13 1.728(4) . ?
C1 C2 1.396(6) . ?
C1 C6 1.414(6) . ?
C1 C9 1.465(6) . ?
F1 C35 1.310(7) . ?
O1 C9 1.232(5) . ?
N1 C9 1.393(5) . ?
N1 C8 1.419(5) . ?
N1 C41 1.480(6) . ?
S2 C24 1.698(5) . ?
S2 C27 1.752(4) . ?
C2 C3 1.391(6) . ?
C2 H2 0.9300 . ?
N2 C38 1.151(8) . ?
F2 C36 1.353(6) . ?
O2 C8 1.231(5) . ?
O3 C30 1.226(6) . ?
C3 C4 1.420(6) . ?
C3 C14 1.451(5) 3_656 ?
N3 C40 1.137(6) . ?
C8 C7 1.461(7) . ?
C7 C12 1.364(6) . ?
C7 C6 1.414(5) . ?
C6 C5 1.413(6) . ?
C5 C4 1.416(5) . ?
C5 C10 1.432(6) . ?
C4 C10 1.425(6) 3_656 ?
C00X C75 1.510(6) . ?
C00X C25 1.514(7) . ?
C00X C60 1.529(7) . ?
C00X C21 1.550(6) . ?
C10 C11 1.421(5) . ?
C11 C13 1.406(6) . ?
C11 C12 1.415(6) . ?
C12 H12 0.9300 . ?
C13 C14 1.407(6) . ?
C14 C15 1.439(5) . ?
C15 C16 1.364(6) . ?
C15 C19 1.548(6) . ?
C16 C17 1.443(6) . ?
C17 C20 1.387(6) . ?
C17 C18 1.415(7) . ?
C18 C23 1.376(6) . ?
C18 C19 1.548(5) . ?
C19 C52 1.518(6) . ?
C19 C68 1.550(7) . ?
C20 C21 1.382(6) . ?
C20 H20 0.9300 . ?
C21 C22 1.401(7) . ?
C22 C23 1.396(6) . ?
C22 C24 1.460(6) . ?
C23 H23 0.9300 . ?
C24 C25 1.380(7) . ?
C25 C26 1.385(6) . ?
C26 C27 1.419(7) . ?
C26 H26 0.9300 . ?
C27 C28 1.413(6) . ?
C28 C29 1.345(7) . ?
C28 H28 0.9300 . ?
C29 C30 1.456(7) . ?
C29 C33 1.468(6) . ?
C30 C31 1.493(7) . ?
C31 C34 1.368(8) . ?
C31 C32 1.376(7) . ?
C32 C37 1.393(7) . ?
C32 C33 1.490(7) . ?
C33 C39 1.385(7) . ?
C34 C35 1.389(8) . ?
C34 H34 0.9300 . ?
C35 C36 1.394(8) . ?
C36 C37 1.368(8) . ?
C37 H37 0.9300 . ?
C38 C39 1.412(8) . ?
C39 C40 1.444(7) . ?
C41 C42 1.523(6) . ?
C41 C47 1.525(6) . ?
C41 H41 0.9800 . ?
C42 C43 1.512(7) . ?
C42 H42A 0.9700 . ?
C42 H42B 0.9700 . ?
C43 C44 1.530(7) . ?
C43 H43A 0.9700 . ?
C43 H43B 0.9700 . ?
C44 C45 1.492(8) . ?
C44 H44A 0.9700 . ?
C44 H44B 0.9700 . ?
C45 C46 1.509(9) . ?
C45 H45A 0.9700 . ?
C45 H45B 0.9700 . ?
C46 H46A 0.9600 . ?
C46 H46B 0.9600 . ?
C46 H46C 0.9600 . ?
C47 C48 1.513(8) . ?
C47 H47A 0.9700 . ?
C47 H47B 0.9700 . ?
C48 C49 1.516(8) . ?
C48 H48A 0.9700 . ?
C48 H48B 0.9700 . ?
C49 C50 1.524(9) . ?
C49 H49A 0.9700 . ?
C49 H49B 0.9700 . ?
C50 C51 1.465(11) . ?
C50 H50A 0.9700 . ?
C50 H50B 0.9700 . ?
C51 H51A 0.9600 . ?
C51 H51B 0.9600 . ?
C51 H51C 0.9600 . ?
C52 C53 1.486(8) . ?
C52 H52A 0.9700 . ?
C52 H52B 0.9700 . ?
C53 C54 1.512(7) . ?
C53 H53A 0.9700 . ?
C53 H53B 0.9700 . ?
C54 C55 1.498(9) . ?
C54 H54A 0.9700 . ?
C54 H54B 0.9700 . ?
C55 C56 1.508(8) . ?
C55 H55A 0.9700 . ?
C55 H55B 0.9700 . ?
C56 C57 1.561(12) . ?
C56 H56A 0.9700 . ?
C56 H56B 0.9700 . ?
C57 C58 1.444(11) . ?
C57 H57A 0.9700 . ?
C57 H57B 0.9700 . ?
C58 C59 1.487(15) . ?
C58 H58A 0.9700 . ?
C58 H58B 0.9700 . ?
C59 H59A 0.9600 . ?
C59 H59B 0.9600 . ?
C59 H59C 0.9600 . ?
C60 C61 1.472(8) . ?
C60 H60A 0.9700 . ?
C60 H60B 0.9700 . ?
C61 C62 1.485(10) . ?
C61 H61A 0.9700 . ?
C61 H61B 0.9700 . ?
C62 C63 1.374(11) . ?
C62 H62A 0.9700 . ?
C62 H62B 0.9700 . ?
C63 C64 1.558(14) . ?
C63 H63A 0.9700 . ?
C63 H63B 0.9700 . ?
C64 C65 1.326(12) . ?
C64 H64A 0.9700 . ?
C64 H64B 0.9700 . ?
C65 C66 1.502(12) . ?
C65 H65A 0.9700 . ?
C65 H65B 0.9700 . ?
C66 C67 1.443(11) . ?
C66 H66A 0.9700 . ?
C66 H66B 0.9700 . ?
C67 H67A 0.9600 . ?
C67 H67B 0.9600 . ?
C67 H67C 0.9600 . ?
C68 C69 1.508(7) . ?
C68 H68A 0.9700 . ?
C68 H68B 0.9700 . ?
C69 C70 1.447(10) . ?
C69 H69A 0.9700 . ?
C69 H69B 0.9700 . ?
C70 C71 1.320(14) . ?
C70 H70A 0.9700 . ?
C70 H70B 0.9700 . ?
C71 C72 1.452(14) . ?
C71 H71A 0.9700 . ?
C71 H71B 0.9700 . ?
C72 C73 1.348(14) . ?
C72 H72A 0.9700 . ?
C72 H72B 0.9700 . ?
C73 C74 1.490(10) . ?
C73 H73A 0.9700 . ?
C73 H73B 0.9700 . ?
C74 C83 1.388(12) . ?
C74 H74A 0.9700 . ?
C74 H74B 0.9700 . ?
C75 C76 1.517(8) . ?
C75 H75A 0.9700 . ?
C75 H75B 0.9700 . ?
C76 C77 1.478(7) . ?
C76 H76A 0.9700 . ?
C76 H76B 0.9700 . ?
C77 C78 1.480(10) . ?
C77 H77A 0.9700 . ?
C77 H77B 0.9700 . ?
C78 C79 1.519(9) . ?
C78 H78A 0.9700 . ?
C78 H78B 0.9700 . ?
C79 C84 1.455(10) . ?
C79 H79A 0.9700 . ?
C79 H79B 0.9700 . ?
C84 C80 1.518(13) . ?
C84 H84A 0.9700 . ?
C84 H84B 0.9700 . ?
C83 H83A 0.9600 . ?
C83 H83B 0.9600 . ?
C83 H83C 0.9600 . ?
C81 C80 1.607(16) . ?
C81 H81A 0.9600 . ?
C81 H81B 0.9600 . ?
C81 H81C 0.9600 . ?
C80 H80A 0.9700 . ?
C80 H80B 0.9700 . ?

loop_
_geom_torsion_atom_site_label_1
_geom_torsion_atom_site_label_2
_geom_torsion_atom_site_label_3
_geom_torsion_atom_site_label_4
_geom_torsion
_geom_torsion_site_symmetry_1
_geom_torsion_site_symmetry_2
_geom_torsion_site_symmetry_3
_geom_torsion_site_symmetry_4
_geom_torsion_publ_flag
C6 C1 C2 C3 -2.1(6) . . . . ?
C9 C1 C2 C3 178.7(4) . . . . ?
C1 C2 C3 C4 1.1(6) . . . . ?
C1 C2 C3 C14 -179.9(4) . . . 3_656 ?
C8 N1 C9 O1 -179.4(4) . . . . ?
C41 N1 C9 O1 1.0(6) . . . . ?
C8 N1 C9 C1 0.2(6) . . . . ?
C41 N1 C9 C1 -179.4(4) . . . . ?
C2 C1 C9 O1 -1.3(6) . . . . ?
C6 C1 C9 O1 179.5(4) . . . . ?
C2 C1 C9 N1 179.1(4) . . . . ?
C6 C1 C9 N1 -0.1(6) . . . . ?
C9 N1 C8 O2 178.9(4) . . . . ?
C41 N1 C8 O2 -1.5(6) . . . . ?
C9 N1 C8 C7 -0.7(6) . . . . ?
C41 N1 C8 C7 179.0(4) . . . . ?
O2 C8 C7 C12 -0.2(7) . . . . ?
N1 C8 C7 C12 179.3(4) . . . . ?
O2 C8 C7 C6 -178.6(4) . . . . ?
N1 C8 C7 C6 0.9(6) . . . . ?
C2 C1 C6 C5 0.9(6) . . . . ?
C9 C1 C6 C5 -179.9(4) . . . . ?
C2 C1 C6 C7 -178.8(4) . . . . ?
C9 C1 C6 C7 0.4(6) . . . . ?
C12 C7 C6 C5 1.1(6) . . . . ?
C8 C7 C6 C5 179.5(4) . . . . ?
C12 C7 C6 C1 -179.1(4) . . . . ?
C8 C7 C6 C1 -0.8(6) . . . . ?
C1 C6 C5 C4 1.1(6) . . . . ?
C7 C6 C5 C4 -179.1(4) . . . . ?
C1 C6 C5 C10 179.6(4) . . . . ?
C7 C6 C5 C10 -0.7(6) . . . . ?
C6 C5 C4 C3 -2.1(6) . . . . ?
C10 C5 C4 C3 179.5(4) . . . . ?
C6 C5 C4 C10 179.3(4) . . . 3_656 ?
C10 C5 C4 C10 0.8(6) . . . 3_656 ?
C2 C3 C4 C5 1.0(6) . . . . ?
C14 C3 C4 C5 -178.0(4) 3_656 . . . ?
C2 C3 C4 C10 179.6(4) . . . 3_656 ?
C14 C3 C4 C10 0.6(6) 3_656 . . 3_656 ?
C6 C5 C10 C11 0.1(6) . . . . ?
C4 C5 C10 C11 178.6(4) . . . . ?
C6 C5 C10 C4 -179.3(4) . . . 3_656 ?
C4 C5 C10 C4 -0.9(7) . . . 3_656 ?
C4 C10 C11 C13 -0.4(6) 3_656 . . . ?
C5 C10 C11 C13 -179.9(4) . . . . ?
C4 C10 C11 C12 179.4(4) 3_656 . . . ?
C5 C10 C11 C12 -0.1(6) . . . . ?
C6 C7 C12 C11 -1.1(6) . . . . ?
C8 C7 C12 C11 -179.4(4) . . . . ?
C13 C11 C12 C7 -179.7(4) . . . . ?
C10 C11 C12 C7 0.5(6) . . . . ?
C12 C11 C13 C14 -178.2(4) . . . . ?
C10 C11 C13 C14 1.6(6) . . . . ?
C12 C11 C13 S1 -1.2(6) . . . . ?
C10 C11 C13 S1 178.6(3) . . . . ?
C16 S1 C13 C11 -177.4(4) . . . . ?
C16 S1 C13 C14 0.0(3) . . . . ?
C11 C13 C14 C15 177.2(4) . . . . ?
S1 C13 C14 C15 -0.1(5) . . . . ?
C11 C13 C14 C3 -2.1(6) . . . 3_656 ?
S1 C13 C14 C3 -179.5(3) . . . 3_656 ?
C13 C14 C15 C16 0.3(5) . . . . ?
C3 C14 C15 C16 179.5(4) 3_656 . . . ?
C13 C14 C15 C19 -177.2(5) . . . . ?
C3 C14 C15 C19 2.0(9) 3_656 . . . ?
C14 C15 C16 C17 -176.2(4) . . . . ?
C19 C15 C16 C17 2.1(5) . . . . ?
C14 C15 C16 S1 -0.3(5) . . . . ?
C19 C15 C16 S1 177.9(3) . . . . ?
C13 S1 C16 C15 0.2(4) . . . . ?
C13 S1 C16 C17 175.1(4) . . . . ?
C15 C16 C17 C20 -178.6(5) . . . . ?
S1 C16 C17 C20 6.4(8) . . . . ?
C15 C16 C17 C18 -1.5(5) . . . . ?
S1 C16 C17 C18 -176.5(4) . . . . ?
C20 C17 C18 C23 -2.3(7) . . . . ?
C16 C17 C18 C23 -179.7(4) . . . . ?
C20 C17 C18 C19 177.7(4) . . . . ?
C16 C17 C18 C19 0.3(5) . . . . ?
C23 C18 C19 C52 -57.8(6) . . . . ?
C17 C18 C19 C52 122.1(4) . . . . ?
C23 C18 C19 C15 -179.1(4) . . . . ?
C17 C18 C19 C15 0.8(4) . . . . ?
C23 C18 C19 C68 62.4(6) . . . . ?
C17 C18 C19 C68 -117.7(4) . . . . ?
C16 C15 C19 C52 -119.0(4) . . . . ?
C14 C15 C19 C52 58.5(7) . . . . ?
C16 C15 C19 C18 -1.7(4) . . . . ?
C14 C15 C19 C18 175.8(5) . . . . ?
C16 C15 C19 C68 112.7(4) . . . . ?
C14 C15 C19 C68 -69.9(6) . . . . ?
C18 C17 C20 C21 1.6(7) . . . . ?
C16 C17 C20 C21 178.3(5) . . . . ?
C17 C20 C21 C22 -0.3(7) . . . . ?
C17 C20 C21 C00X 179.8(4) . . . . ?
C75 C00X C21 C20 60.7(7) . . . . ?
C25 C00X C21 C20 179.9(5) . . . . ?
C60 C00X C21 C20 -61.0(6) . . . . ?
C75 C00X C21 C22 -119.2(5) . . . . ?
C25 C00X C21 C22 0.1(5) . . . . ?
C60 C00X C21 C22 119.1(4) . . . . ?
C20 C21 C22 C23 -0.2(7) . . . . ?
C00X C21 C22 C23 179.7(4) . . . . ?
C20 C21 C22 C24 -179.8(4) . . . . ?
C00X C21 C22 C24 0.1(5) . . . . ?
C17 C18 C23 C22 1.7(7) . . . . ?
C19 C18 C23 C22 -178.4(4) . . . . ?
C21 C22 C23 C18 -0.5(7) . . . . ?
C24 C22 C23 C18 179.0(5) . . . . ?
C23 C22 C24 C25 -179.7(5) . . . . ?
C21 C22 C24 C25 -0.2(5) . . . . ?
C23 C22 C24 S2 -4.5(8) . . . . ?
C21 C22 C24 S2 175.1(4) . . . . ?
C27 S2 C24 C25 0.8(4) . . . . ?
C27 S2 C24 C22 -174.3(5) . . . . ?
C22 C24 C25 C26 176.4(4) . . . . ?
S2 C24 C25 C26 0.1(6) . . . . ?
C22 C24 C25 C00X 0.2(6) . . . . ?
S2 C24 C25 C00X -176.1(3) . . . . ?
C75 C00X C25 C24 118.2(5) . . . . ?
C60 C00X C25 C24 -116.5(5) . . . . ?
C21 C00X C25 C24 -0.2(5) . . . . ?
C75 C00X C25 C26 -56.7(8) . . . . ?
C60 C00X C25 C26 68.6(7) . . . . ?
C21 C00X C25 C26 -175.1(6) . . . . ?
C24 C25 C26 C27 -1.3(6) . . . . ?
C00X C25 C26 C27 173.6(5) . . . . ?
C25 C26 C27 C28 -175.8(4) . . . . ?
C25 C26 C27 S2 1.9(5) . . . . ?
C24 S2 C27 C28 176.0(4) . . . . ?
C24 S2 C27 C26 -1.5(4) . . . . ?
C26 C27 C28 C29 177.8(5) . . . . ?
S2 C27 C28 C29 0.5(8) . . . . ?
C27 C28 C29 C30 0.1(9) . . . . ?
C27 C28 C29 C33 -177.6(5) . . . . ?
C28 C29 C30 O3 1.9(9) . . . . ?
C33 C29 C30 O3 -180.0(5) . . . . ?
C28 C29 C30 C31 179.3(5) . . . . ?
C33 C29 C30 C31 -2.6(5) . . . . ?
O3 C30 C31 C34 -0.2(8) . . . . ?
C29 C30 C31 C34 -177.7(5) . . . . ?
O3 C30 C31 C32 177.9(5) . . . . ?
C29 C30 C31 C32 0.4(6) . . . . ?
C34 C31 C32 C37 0.6(8) . . . . ?
C30 C31 C32 C37 -177.6(4) . . . . ?
C34 C31 C32 C33 -179.8(5) . . . . ?
C30 C31 C32 C33 2.0(5) . . . . ?
C28 C29 C33 C39 1.5(8) . . . . ?
C30 C29 C33 C39 -176.5(5) . . . . ?
C28 C29 C33 C32 -178.2(5) . . . . ?
C30 C29 C33 C32 3.7(5) . . . . ?
C31 C32 C33 C39 176.7(5) . . . . ?
C37 C32 C33 C39 -3.8(8) . . . . ?
C31 C32 C33 C29 -3.6(5) . . . . ?
C37 C32 C33 C29 176.0(5) . . . . ?
C32 C31 C34 C35 -0.2(8) . . . . ?
C30 C31 C34 C35 177.6(5) . . . . ?
C31 C34 C35 F1 -175.4(5) . . . . ?
C31 C34 C35 C36 -1.7(8) . . . . ?
F1 C35 C36 F2 -3.5(8) . . . . ?
C34 C35 C36 F2 -177.3(5) . . . . ?
F1 C35 C36 C37 177.3(5) . . . . ?
C34 C35 C36 C37 3.5(8) . . . . ?
F2 C36 C37 C32 177.7(4) . . . . ?
C35 C36 C37 C32 -3.1(8) . . . . ?
C31 C32 C37 C36 1.0(7) . . . . ?
C33 C32 C37 C36 -178.5(5) . . . . ?
C29 C33 C39 C38 2.7(8) . . . . ?
C32 C33 C39 C38 -177.6(5) . . . . ?
C29 C33 C39 C40 179.2(5) . . . . ?
C32 C33 C39 C40 -1.1(8) . . . . ?
C9 N1 C41 C42 114.3(4) . . . . ?
C8 N1 C41 C42 -65.3(5) . . . . ?
C9 N1 C41 C47 -115.4(4) . . . . ?
C8 N1 C41 C47 65.0(5) . . . . ?
N1 C41 C42 C43 -65.9(5) . . . . ?
C47 C41 C42 C43 165.0(4) . . . . ?
C41 C42 C43 C44 -68.8(6) . . . . ?
C42 C43 C44 C45 -68.3(6) . . . . ?
C43 C44 C45 C46 -179.0(5) . . . . ?
N1 C41 C47 C48 171.4(4) . . . . ?
C42 C41 C47 C48 -60.2(6) . . . . ?
C41 C47 C48 C49 -60.6(6) . . . . ?
C47 C48 C49 C50 174.6(4) . . . . ?
C48 C49 C50 C51 -178.0(5) . . . . ?
C18 C19 C52 C53 -64.0(5) . . . . ?
C15 C19 C52 C53 48.0(5) . . . . ?
C68 C19 C52 C53 177.6(4) . . . . ?
C19 C52 C53 C54 176.3(4) . . . . ?
C52 C53 C54 C55 -177.6(5) . . . . ?
C53 C54 C55 C56 178.3(6) . . . . ?
C54 C55 C56 C57 -175.5(7) . . . . ?
C55 C56 C57 C58 -177.2(8) . . . . ?
C56 C57 C58 C59 -176.6(10) . . . . ?
C75 C00X C60 C61 179.5(4) . . . . ?
C25 C00X C60 C61 52.6(6) . . . . ?
C21 C00X C60 C61 -57.7(6) . . . . ?
C00X C60 C61 C62 169.1(5) . . . . ?
C60 C61 C62 C63 -159.5(9) . . . . ?
C61 C62 C63 C64 163.6(10) . . . . ?
C62 C63 C64 C65 169.4(11) . . . . ?
C63 C64 C65 C66 172.9(9) . . . . ?
C64 C65 C66 C67 157.9(10) . . . . ?
C52 C19 C68 C69 174.9(4) . . . . ?
C18 C19 C68 C69 55.5(5) . . . . ?
C15 C19 C68 C69 -54.5(5) . . . . ?
C19 C68 C69 C70 -172.1(6) . . . . ?
C68 C69 C70 C71 120.9(13) . . . . ?
C69 C70 C71 C72 -169.0(12) . . . . ?
C70 C71 C72 C73 -124.5(16) . . . . ?
C71 C72 C73 C74 -175.4(12) . . . . ?
C72 C73 C74 C83 -153.5(13) . . . . ?
C25 C00X C75 C76 -53.2(5) . . . . ?
C60 C00X C75 C76 179.6(4) . . . . ?
C21 C00X C75 C76 58.0(6) . . . . ?
C00X C75 C76 C77 -175.4(4) . . . . ?
C75 C76 C77 C78 -177.3(5) . . . . ?
C76 C77 C78 C79 -177.1(6) . . . . ?
C77 C78 C79 C84 171.7(9) . . . . ?
C78 C79 C84 C80 -169.3(12) . . . . ?
C79 C84 C80 C81 140.5(13) . . . . ?
